data_7120182
loop_
_publ_author_name
'Okamura, Takuro'
'Wu, Bin'
'Iguchi, Hiroaki'
'Breedlove, Brian K.'
'Yamashita, Masahiro'
'Kosaka, Wataru'
'Miyasaka, Hitoshi'
'Takaishi, Shinya'

_publ_section_title
;
 Three Dimensional Porous Hofmann Clathrate [MIIPtII(CN)4]\\infty (M = Co,
 Ni) Synthesized by Using Postsynthetic Reductive Elimination
;
_journal_name_full 'Chem. Commun.'
_journal_paper_doi 10.1039/C7CC01766A
_journal_year 2017
_chemical_formula_sum 'C12 Br6 Co3 N12 O14 Pt3'
_chemical_formula_weight 1777.67
_space_group_crystal_system cubic
_space_group_IT_number 221
_space_group_name_Hall '-P 4 2 3'
_space_group_name_H-M_alt 'P m -3 m'
_symmetry_space_group_name_Hall '-P 4 2 3'
_symmetry_space_group_name_H-M 'P m -3 m'
_audit_creation_method SHELXL-2014/7
_audit_update_record
;
2016-09-07 deposited with the CCDC.
2017-05-23 downloaded from the CCDC.
;
_cell_angle_alpha 90
_cell_angle_beta 90
_cell_angle_gamma 90
_cell_formula_units_Z 1
_cell_length_a 10.4037(8)
_cell_length_b 10.4037(8)
_cell_length_c 10.4037(8)
_cell_measurement_reflns_used 148
_cell_measurement_temperature 343(2)
_cell_measurement_theta_max 25.07
_cell_measurement_theta_min 4.41
_cell_volume 1126.07(15)
_computing_structure_refinement 'SHELXL-2014/7 (Sheldrick, 2014)'
_diffrn_ambient_temperature 343(2)
_diffrn_measured_fraction_theta_full 1.000
_diffrn_measured_fraction_theta_max 0.994
_diffrn_measurement_device_type 'Bruker APEX-II CCD'
_diffrn_measurement_method '\f and \w scans'
_diffrn_radiation_type MoK\a
_diffrn_radiation_wavelength 0.71073
_diffrn_reflns_av_R_equivalents 0.0334
_diffrn_reflns_av_unetI/netI 0.0119
_diffrn_reflns_Laue_measured_fraction_full 1.000
_diffrn_reflns_Laue_measured_fraction_max 0.994
_diffrn_reflns_limit_h_max 8
_diffrn_reflns_limit_h_min -13
_diffrn_reflns_limit_k_max 13
_diffrn_reflns_limit_k_min -13
_diffrn_reflns_limit_l_max 8
_diffrn_reflns_limit_l_min -13
_diffrn_reflns_number 5375
_diffrn_reflns_point_group_measured_fraction_full 1.000
_diffrn_reflns_point_group_measured_fraction_max 0.994
_diffrn_reflns_theta_full 25.242
_diffrn_reflns_theta_max 28.568
_diffrn_reflns_theta_min 1.957
_exptl_absorpt_coefficient_mu 15.741
_exptl_absorpt_correction_T_max 0.060
_exptl_absorpt_correction_T_min 0.043
_exptl_absorpt_correction_type multi-scan
_exptl_crystal_colour orange
_exptl_crystal_density_diffrn 2.612
_exptl_crystal_description block
_exptl_crystal_F_000 793
_exptl_crystal_recrystallization_method 'Re-crystallisation from solvent: Water'
_exptl_crystal_size_max 0.200
_exptl_crystal_size_mid 0.200
_exptl_crystal_size_min 0.200
_refine_diff_density_max 0.689
_refine_diff_density_min -0.888
_refine_diff_density_rms 0.111
_refine_ls_extinction_method none
_refine_ls_goodness_of_fit_ref 1.140
_refine_ls_hydrogen_treatment undef
_refine_ls_matrix_type full
_refine_ls_number_parameters 22
_refine_ls_number_reflns 340
_refine_ls_number_restraints 0
_refine_ls_restrained_S_all 1.140
_refine_ls_R_factor_all 0.0209
_refine_ls_R_factor_gt 0.0199
_refine_ls_shift/su_max 0.000
_refine_ls_shift/su_mean 0.000
_refine_ls_structure_factor_coef Fsqd
_refine_ls_weighting_details 'w=1/[\s^2^(Fo^2^)+(0.0303P)^2^+1.2653P] where P=(Fo^2^+2Fc^2^)/3'
_refine_ls_weighting_scheme calc
_refine_ls_wR_factor_gt 0.0530
_refine_ls_wR_factor_ref 0.0537
_reflns_Friedel_coverage 0.000
_reflns_number_gt 331
_reflns_number_total 340
_reflns_threshold_expression 'I > 2\s(I)'
_cod_data_source_file c7cc01766a2.cif
_cod_data_source_block ptcnbrco3_0m
_cod_original_cell_volume 1126.1(3)
_cod_database_code 7120182
_shelx_shelxl_version_number 2014/7
_shelx_space_group_comment
;
The symmetry employed for this shelxl refinement is uniquely defined
by the following loop, which should always be used as a source of
symmetry information in preference to the above space-group names.
They are only intended as comments.
;
_shelx_estimated_absorpt_t_min 0.145
_shelx_estimated_absorpt_t_max 0.145

loop_
_space_group_symop_operation_xyz
'x, y, z'
'x, z, y'
'y, -z, x'
'y, x, -z'
'x, -z, y'
'-z, y, x'
'z, x, -y'
'y, z, -x'
'z, y, -x'
'-z, x, -y'
'x, z, -y'
'y, -z, -x'
'x, -z, -y'
'-z, y, -x'
'x, -y, z'
'y, -x, z'
'x, -y, -z'
'y, -x, -z'
'-y, -z, -x'
'-x, -y, z'
'-y, -x, -z'
'-z, -x, -y'
'-z, -y, -x'
'z, -x, -y'
'-x, -y, -z'
'-x, -z, -y'
'-y, z, -x'
'-y, -x, z'
'-x, z, -y'
'z, -y, -x'
'-z, -x, y'
'-y, -z, x'
'-z, -y, x'
'z, -x, y'
'-x, -z, y'
'-y, z, x'
'-x, z, y'
'z, -y, x'
'-x, y, -z'
'-y, x, -z'
'-x, y, z'
'-y, x, z'
'y, z, x'
'x, y, -z'
'y, x, z'
'z, x, y'
'z, y, x'
'-z, x, y'

loop_
_atom_site_label
_atom_site_type_symbol
_atom_site_fract_x
_atom_site_fract_y
_atom_site_fract_z
_atom_site_U_iso_or_equiv
_atom_site_adp_type
_atom_site_occupancy
_atom_site_site_symmetry_order
_atom_site_calc_flag
_atom_site_refinement_flags_posn
_atom_site_refinement_flags_adp
_atom_site_refinement_flags_occupancy
Pt1 Pt 0.5000 0.0000 0.5000 0.02365(17) Uani 1 16 d S T P
Co1 Co 0.0000 0.0000 0.5000 0.0286(4) Uani 1 16 d S T P
C3 C 0.3079(7) 0.0000 0.5000 0.0422(16) Uani 1 4 d S T P
N1 N 0.2014(7) 0.0000 0.5000 0.058(2) Uani 1 4 d S T P
Br1 Br 0.5000 0.23668(13) 0.5000 0.0847(5) Uani 1 8 d S T P
O1 O 0.0000 0.0000 0.2952(10) 0.119(5) Uani 1 8 d S T P
O2 O 0.2087(14) -0.2087(14) 0.2087(14) 0.184(6) Uani 1 6 d S T P

loop_
_atom_site_aniso_label
_atom_site_aniso_U_11
_atom_site_aniso_U_22
_atom_site_aniso_U_33
_atom_site_aniso_U_23
_atom_site_aniso_U_13
_atom_site_aniso_U_12
Pt1 0.02044(18) 0.0301(3) 0.02044(18) 0.000 0.000 0.000
Co1 0.0210(5) 0.0210(5) 0.0438(10) 0.000 0.000 0.000
C3 0.033(4) 0.049(4) 0.044(4) 0.000 0.000 0.000
N1 0.027(3) 0.056(4) 0.091(5) 0.000 0.000 0.000
Br1 0.1096(8) 0.0349(6) 0.1096(8) 0.000 0.000 0.000
O1 0.156(7) 0.156(7) 0.045(6) 0.000 0.000 0.000
O2 0.184(6) 0.184(6) 0.184(6) -0.086(9) 0.086(9) -0.086(9)

loop_
_atom_type_symbol
_atom_type_description
_atom_type_scat_dispersion_real
_atom_type_scat_dispersion_imag
_atom_type_scat_source
C C 0.0033 0.0016 'International Tables Vol C Tables 4.2.6.8 and 6.1.1.4'
N N 0.0061 0.0033 'International Tables Vol C Tables 4.2.6.8 and 6.1.1.4'
Co Co 0.3494 0.9721 'International Tables Vol C Tables 4.2.6.8 and 6.1.1.4'
Br Br -0.2901 2.4595 'International Tables Vol C Tables 4.2.6.8 and 6.1.1.4'
Pt Pt -1.7033 8.3905 'International Tables Vol C Tables 4.2.6.8 and 6.1.1.4'
O O 0.0106 0.0060 'International Tables Vol C Tables 4.2.6.8 and 6.1.1.4'

loop_
_geom_angle_atom_site_label_1
_geom_angle_atom_site_label_2
_geom_angle_atom_site_label_3
_geom_angle
_geom_angle_site_symmetry_1
_geom_angle_site_symmetry_3
C3 Pt1 C3 90.000(1) . 30_556
C3 Pt1 C3 90.000(1) . 6_655
C3 Pt1 C3 180.0 30_556 6_655
C3 Pt1 C3 180.0 . 25_656
C3 Pt1 C3 90.000(1) 30_556 25_656
C3 Pt1 C3 90.0 6_655 25_656
C3 Pt1 Br1 90.000(1) . 25_656
C3 Pt1 Br1 90.0 30_556 25_656
C3 Pt1 Br1 90.0 6_655 25_656
C3 Pt1 Br1 90.0 25_656 25_656
C3 Pt1 Br1 90.0 . .
C3 Pt1 Br1 90.0 30_556 .
C3 Pt1 Br1 90.0 6_655 .
C3 Pt1 Br1 90.0 25_656 .
Br1 Pt1 Br1 180.0 25_656 .
N1 Co1 N1 90.0 . 28
N1 Co1 N1 90.000(1) . 4_556
N1 Co1 N1 180.0 28 4_556
N1 Co1 N1 180.0 . 25_556
N1 Co1 N1 90.000(1) 28 25_556
N1 Co1 N1 90.0 4_556 25_556
N1 Co1 O1 90.000(1) . 25_556
N1 Co1 O1 90.000(1) 28 25_556
N1 Co1 O1 90.000(1) 4_556 25_556
N1 Co1 O1 90.000(1) 25_556 25_556
N1 Co1 O1 90.000(1) . .
N1 Co1 O1 90.000(1) 28 .
N1 Co1 O1 90.000(1) 4_556 .
N1 Co1 O1 90.000(1) 25_556 .
O1 Co1 O1 180.0 25_556 .
N1 C3 Pt1 180.0 . .
C3 N1 Co1 180.0 . .

loop_
_geom_bond_atom_site_label_1
_geom_bond_atom_site_label_2
_geom_bond_distance
_geom_bond_site_symmetry_2
Pt1 C3 1.998(7) .
Pt1 C3 1.998(7) 30_556
Pt1 C3 1.998(7) 6_655
Pt1 C3 1.998(7) 25_656
Pt1 Br1 2.4623(13) 25_656
Pt1 Br1 2.4624(13) .
Co1 N1 2.095(7) .
Co1 N1 2.095(7) 28
Co1 N1 2.095(7) 4_556
Co1 N1 2.095(7) 25_556
Co1 O1 2.131(11) 25_556
Co1 O1 2.131(11) .
C3 N1 1.109(11) .
